data_1513092
loop_
_publ_author_name
'Janni, D. Sirisha'
'K. Manheri, Muraleedharan'

_publ_section_title
;
 Hierarchical Preferences of Hydroxylated Oxanorbornane-Based Achiral
 Amphiphiles
;
_journal_issue 49
_journal_name_full Langmuir
_journal_page_first 15182
_journal_paper_doi 10.1021/la4034172
_journal_volume 29
_journal_year 2013
_chemical_formula_sum 'C20 H31 N O7'
_chemical_formula_weight 397.46
_chemical_name_systematic
; 
 ? 
;
_space_group_IT_number 14
_symmetry_cell_setting monoclinic
_symmetry_space_group_name_Hall '-P 2ybc'
_symmetry_space_group_name_H-M 'P 1 21/c 1'
_atom_sites_solution_hydrogens geom
_atom_sites_solution_primary direct
_atom_sites_solution_secondary difmap
_audit_creation_method SHELXL-97
_cell_angle_alpha 90.00
_cell_angle_beta 97.548(6)
_cell_angle_gamma 90.00
_cell_formula_units_Z 4
_cell_length_a 35.507(5)
_cell_length_b 4.9795(7)
_cell_length_c 12.075(2)
_cell_measurement_reflns_used 1557
_cell_measurement_temperature 298(2)
_cell_measurement_theta_max 20.5
_cell_measurement_theta_min 2.85
_cell_volume 2116.4(5)
_computing_cell_refinement 'APEX2/SAINT (Bruker, 2004)'
_computing_data_collection 'APEX2 (Bruker, 2004)'
_computing_data_reduction 'SAINT/XPREP (Bruker, 2004)'
_computing_molecular_graphics 'ORTEP3 (Farrugia, 1997) and Mercury (Bruno et al., 2002)'
_computing_publication_material 'SHELXL-97 (Sheldrick, 2008)'
_computing_structure_refinement 'SHELXL-97 (Sheldrick, 2008)'
_computing_structure_solution 'SIR92 (Altornare et al., 1993)'
_diffrn_ambient_temperature 298(2)
_diffrn_measured_fraction_theta_full 0.982
_diffrn_measured_fraction_theta_max 0.982
_diffrn_measurement_device_type 'Bruker axs kappa apex2 CCD diffractometer'
_diffrn_measurement_method '\w and \f scan'
_diffrn_radiation_monochromator graphite
_diffrn_radiation_source 'fine-focus sealed tube'
_diffrn_radiation_type MoK\a
_diffrn_radiation_wavelength 0.71073
_diffrn_reflns_av_R_equivalents 0.0453
_diffrn_reflns_av_sigmaI/netI 0.0507
_diffrn_reflns_limit_h_max 34
_diffrn_reflns_limit_h_min -35
_diffrn_reflns_limit_k_max 4
_diffrn_reflns_limit_k_min -4
_diffrn_reflns_limit_l_max 12
_diffrn_reflns_limit_l_min -10
_diffrn_reflns_number 7018
_diffrn_reflns_theta_full 20.87
_diffrn_reflns_theta_max 20.87
_diffrn_reflns_theta_min 2.31
_diffrn_standards_decay_% 0
_exptl_absorpt_coefficient_mu 0.094
_exptl_absorpt_correction_T_max 0.985
_exptl_absorpt_correction_T_min 0.932
_exptl_absorpt_correction_type multi-scan
_exptl_absorpt_process_details 'SADABS (Bruker, 1999)'
_exptl_crystal_colour white
_exptl_crystal_density_diffrn 1.247
_exptl_crystal_density_method 'not measured'
_exptl_crystal_description block
_exptl_crystal_F_000 856
_exptl_crystal_size_max 0.48
_exptl_crystal_size_mid 0.25
_exptl_crystal_size_min 0.10
_refine_diff_density_max 0.270
_refine_diff_density_min -0.202
_refine_diff_density_rms 0.043
_refine_ls_extinction_method none
_refine_ls_goodness_of_fit_ref 1.099
_refine_ls_hydrogen_treatment constr
_refine_ls_matrix_type full
_refine_ls_number_parameters 337
_refine_ls_number_reflns 2173
_refine_ls_number_restraints 264
_refine_ls_restrained_S_all 1.069
_refine_ls_R_factor_all 0.0972
_refine_ls_R_factor_gt 0.0659
_refine_ls_shift/su_max 0.001
_refine_ls_shift/su_mean 0.000
_refine_ls_structure_factor_coef Fsqd
_refine_ls_weighting_details 'calc w=1/[\s^2^(Fo^2^)+(0.0518P)^2^+3.6310P] where P=(Fo^2^+2Fc^2^)/3'
_refine_ls_weighting_scheme calc
_refine_ls_wR_factor_gt 0.1536
_refine_ls_wR_factor_ref 0.1691
_reflns_number_gt 1538
_reflns_number_total 2173
_reflns_threshold_expression >2sigma(I)
_cod_data_source_file la4034172_si_002.cif
_cod_data_source_block shelxl
_cod_original_cell_volume 2116.4(6)
_cod_original_sg_symbol_H-M P21/c
_cod_database_code 1513092

loop_
_symmetry_equiv_pos_as_xyz
'x, y, z'
'-x, y+1/2, -z+1/2'
'-x, -y, -z'
'x, -y-1/2, z-1/2'

loop_
_atom_site_label
_atom_site_type_symbol
_atom_site_fract_x
_atom_site_fract_y
_atom_site_fract_z
_atom_site_U_iso_or_equiv
_atom_site_adp_type
_atom_site_occupancy
_atom_site_symmetry_multiplicity
_atom_site_calc_flag
_atom_site_refinement_flags
_atom_site_disorder_assembly
_atom_site_disorder_group
C1 C 0.44257(12) 0.2272(8) 0.2340(3) 0.0356(12) Uani 1 1 d . . .
H1 H 0.4326 0.0472 0.2146 0.043 Uiso 1 1 calc R . .
C2 C 0.46096(12) 0.2341(8) 0.3584(3) 0.0329(11) Uani 1 1 d . . .
H2 H 0.4583 0.0575 0.3923 0.040 Uiso 1 1 calc R . .
C3 C 0.43587(12) 0.4338(8) 0.4077(3) 0.0350(12) Uani 1 1 d . . .
H3 H 0.4478 0.5176 0.4770 0.042 Uiso 1 1 calc R . .
C4 C 0.39709(12) 0.3078(9) 0.4165(3) 0.0370(12) Uani 1 1 d . . .
H4 H 0.3991 0.1303 0.4519 0.044 Uiso 1 1 calc R . .
C5 C 0.37214(13) 0.4954(10) 0.4714(4) 0.0451(13) Uani 1 1 d . . .
C6 C 0.34441(14) 0.4709(11) 0.2899(4) 0.0523(14) Uani 1 1 d . . .
C7 C 0.37891(12) 0.2964(9) 0.2936(3) 0.0386(12) Uani 1 1 d . . .
H7 H 0.3728 0.1128 0.2681 0.046 Uiso 1 1 calc R . .
C8 C 0.41014(12) 0.4230(9) 0.2354(3) 0.0355(12) Uani 1 1 d . . .
H8 H 0.4010 0.4987 0.1619 0.043 Uiso 1 1 calc R . .
C9 C 0.31260(15) 0.7527(12) 0.4241(5) 0.0725(17) Uani 1 1 d . . .
H9A H 0.3015 0.8496 0.3581 0.087 Uiso 1 1 calc R . .
H9B H 0.3233 0.8830 0.4792 0.087 Uiso 1 1 calc R . .
C10 C 0.28212(17) 0.5922(16) 0.4706(6) 0.095(2) Uani 1 1 d . . .
H10A H 0.2929 0.5038 0.5390 0.114 Uiso 1 1 calc R . .
H10B H 0.2622 0.7119 0.4881 0.114 Uiso 1 1 calc R . .
C11 C 0.2383(2) 0.4762(19) 0.3171(8) 0.109(3) Uani 1 1 d D . .
C12 C 0.2231(7) 0.267(4) 0.2358(16) 0.124(6) Uani 0.59(2) 1 d PDU A 1
H12A H 0.2096 0.1356 0.2749 0.149 Uiso 0.59(2) 1 calc PR A 1
H12B H 0.2444 0.1763 0.2095 0.149 Uiso 0.59(2) 1 calc PR A 1
C13 C 0.1966(6) 0.364(4) 0.1347(16) 0.135(5) Uani 0.59(2) 1 d PDU A 1
H13A H 0.1786 0.4912 0.1587 0.162 Uiso 0.59(2) 1 calc PR A 1
H13B H 0.2113 0.4567 0.0841 0.162 Uiso 0.59(2) 1 calc PR A 1
C14 C 0.1752(8) 0.136(5) 0.0736(19) 0.142(6) Uani 0.59(2) 1 d PDU A 1
H14A H 0.1924 0.0548 0.0272 0.170 Uiso 0.59(2) 1 calc PR A 1
H14B H 0.1712 0.0036 0.1298 0.170 Uiso 0.59(2) 1 calc PR A 1
C15 C 0.1398(7) 0.165(5) 0.0045(17) 0.160(6) Uani 0.59(2) 1 d PDU A 1
H15A H 0.1367 0.3549 -0.0118 0.192 Uiso 0.59(2) 1 calc PR A 1
H15B H 0.1202 0.1169 0.0501 0.192 Uiso 0.59(2) 1 calc PR A 1
C16 C 0.1301(8) 0.018(6) -0.1060(17) 0.168(6) Uani 0.59(2) 1 d PDU A 1
H16A H 0.1518 0.0385 -0.1466 0.201 Uiso 0.59(2) 1 calc PR A 1
H16B H 0.1284 -0.1713 -0.0887 0.201 Uiso 0.59(2) 1 calc PR A 1
C17 C 0.0963(7) 0.085(5) -0.1834(19) 0.187(6) Uani 0.59(2) 1 d PDU A 1
H17A H 0.1034 0.2080 -0.2397 0.225 Uiso 0.59(2) 1 calc PR A 1
H17B H 0.0783 0.1769 -0.1429 0.225 Uiso 0.59(2) 1 calc PR A 1
C18 C 0.0775(8) -0.160(6) -0.241(2) 0.208(6) Uani 0.59(2) 1 d PDU A 1
H18A H 0.0638 -0.2597 -0.1897 0.250 Uiso 0.59(2) 1 calc PR A 1
H18B H 0.0963 -0.2777 -0.2664 0.250 Uiso 0.59(2) 1 calc PR A 1
C19 C 0.0495(8) -0.056(6) -0.342(2) 0.229(7) Uani 0.59(2) 1 d PDU A 1
H19A H 0.0281 0.0410 -0.3190 0.275 Uiso 0.59(2) 1 calc PR A 1
H19B H 0.0621 0.0529 -0.3928 0.275 Uiso 0.59(2) 1 calc PR A 1
C20 C 0.0385(12) -0.336(6) -0.389(3) 0.285(12) Uani 0.59(2) 1 d PDU A 1
H20A H 0.0600 -0.4531 -0.3765 0.427 Uiso 0.59(2) 1 calc PR A 1
H20B H 0.0303 -0.3217 -0.4681 0.427 Uiso 0.59(2) 1 calc PR A 1
H20C H 0.0182 -0.4066 -0.3529 0.427 Uiso 0.59(2) 1 calc PR A 1
C12' C 0.2292(7) 0.311(8) 0.211(2) 0.124(7) Uani 0.41(2) 1 d PDU A 2
H12C H 0.2388 0.1300 0.2252 0.149 Uiso 0.41(2) 1 calc PR A 2
H12D H 0.2425 0.3880 0.1532 0.149 Uiso 0.41(2) 1 calc PR A 2
C13' C 0.1869(6) 0.295(7) 0.167(2) 0.131(6) Uani 0.41(2) 1 d PDU A 2
H13C H 0.1743 0.1782 0.2150 0.157 Uiso 0.41(2) 1 calc PR A 2
H13D H 0.1757 0.4726 0.1689 0.157 Uiso 0.41(2) 1 calc PR A 2
C14' C 0.1813(10) 0.189(9) 0.050(2) 0.140(6) Uani 0.41(2) 1 d PDU A 2
H14C H 0.2033 0.2480 0.0162 0.167 Uiso 0.41(2) 1 calc PR A 2
H14D H 0.1834 -0.0047 0.0563 0.167 Uiso 0.41(2) 1 calc PR A 2
C15' C 0.1486(9) 0.238(6) -0.034(3) 0.153(6) Uani 0.41(2) 1 d PDU A 2
H15C H 0.1574 0.3195 -0.0992 0.183 Uiso 0.41(2) 1 calc PR A 2
H15D H 0.1320 0.3669 -0.0043 0.183 Uiso 0.41(2) 1 calc PR A 2
C16' C 0.1256(11) -0.010(7) -0.071(3) 0.172(6) Uani 0.41(2) 1 d PDU A 2
H16C H 0.1436 -0.1306 -0.0995 0.207 Uiso 0.41(2) 1 calc PR A 2
H16D H 0.1197 -0.0909 -0.0026 0.207 Uiso 0.41(2) 1 calc PR A 2
C17' C 0.0904(10) -0.036(9) -0.151(2) 0.187(6) Uani 0.41(2) 1 d PDU A 2
H17C H 0.0782 0.1375 -0.1482 0.224 Uiso 0.41(2) 1 calc PR A 2
H17D H 0.0748 -0.1592 -0.1138 0.224 Uiso 0.41(2) 1 calc PR A 2
C18' C 0.0830(9) -0.116(11) -0.272(2) 0.206(7) Uani 0.41(2) 1 d PDU A 2
H18C H 0.0983 -0.2710 -0.2862 0.247 Uiso 0.41(2) 1 calc PR A 2
H18D H 0.0891 0.0305 -0.3194 0.247 Uiso 0.41(2) 1 calc PR A 2
C19' C 0.0405(8) -0.184(11) -0.295(3) 0.230(8) Uani 0.41(2) 1 d PDU A 2
H19C H 0.0360 -0.3530 -0.2585 0.276 Uiso 0.41(2) 1 calc PR A 2
H19D H 0.0261 -0.0458 -0.2626 0.276 Uiso 0.41(2) 1 calc PR A 2
C20' C 0.0264(14) -0.208(11) -0.420(3) 0.259(13) Uani 0.41(2) 1 d PDU A 2
H20D H 0.0130 -0.0472 -0.4449 0.389 Uiso 0.41(2) 1 calc PR A 2
H20E H 0.0097 -0.3595 -0.4326 0.389 Uiso 0.41(2) 1 calc PR A 2
H20F H 0.0477 -0.2312 -0.4602 0.389 Uiso 0.41(2) 1 calc PR A 2
N1 N 0.34249(10) 0.5763(8) 0.3954(3) 0.0504(11) Uani 1 1 d . . .
O1 O 0.42613(8) 0.6218(5) 0.3164(2) 0.0367(8) Uani 1 1 d . . .
O2 O 0.46794(8) 0.3071(6) 0.1584(2) 0.0505(9) Uani 1 1 d . . .
H2A H 0.4727 0.4676 0.1666 0.076 Uiso 1 1 calc R . .
O3 O 0.49966(8) 0.3081(6) 0.3720(2) 0.0482(9) Uani 1 1 d . . .
H3A H 0.5016 0.4646 0.3524 0.072 Uiso 1 1 calc R . .
O4 O 0.37709(9) 0.5712(7) 0.5680(3) 0.0663(11) Uani 1 1 d . . .
O5 O 0.32170(10) 0.5187(9) 0.2085(3) 0.0834(13) Uani 1 1 d . . .
O6 O 0.26601(13) 0.3908(10) 0.3896(5) 0.0991(15) Uani 1 1 d . A .
O7 O 0.22483(18) 0.6988(15) 0.3229(6) 0.180(3) Uani 1 1 d . A .

loop_
_atom_site_aniso_label
_atom_site_aniso_U_11
_atom_site_aniso_U_22
_atom_site_aniso_U_33
_atom_site_aniso_U_23
_atom_site_aniso_U_13
_atom_site_aniso_U_12
C1 0.050(3) 0.023(3) 0.033(3) -0.004(2) 0.008(2) -0.009(2)
C2 0.048(3) 0.017(3) 0.033(3) 0.002(2) 0.002(2) -0.003(2)
C3 0.050(3) 0.028(3) 0.026(3) 0.002(2) 0.000(2) -0.001(2)
C4 0.052(3) 0.027(3) 0.032(3) 0.001(2) 0.007(2) 0.003(2)
C5 0.052(3) 0.048(3) 0.034(3) 0.004(3) 0.001(3) -0.004(3)
C6 0.043(3) 0.075(4) 0.038(3) 0.011(3) 0.002(3) -0.009(3)
C7 0.048(3) 0.036(3) 0.032(3) -0.007(2) 0.006(2) -0.011(2)
C8 0.048(3) 0.034(3) 0.023(2) -0.001(2) 0.001(2) -0.006(2)
C9 0.058(4) 0.078(4) 0.083(4) -0.004(3) 0.015(3) 0.020(4)
C10 0.067(4) 0.130(6) 0.093(5) -0.009(5) 0.029(4) 0.009(5)
C11 0.090(6) 0.092(7) 0.145(8) 0.020(6) 0.017(6) -0.007(5)
C12 0.098(10) 0.124(11) 0.145(11) 0.012(10) -0.003(8) -0.006(8)
C13 0.111(9) 0.152(10) 0.139(10) 0.003(9) 0.009(7) -0.012(8)
C14 0.119(10) 0.169(11) 0.132(10) -0.006(9) -0.002(8) -0.014(8)
C15 0.136(10) 0.197(11) 0.143(11) -0.011(9) 0.006(9) -0.021(9)
C16 0.137(9) 0.221(11) 0.142(12) -0.012(10) 0.007(9) -0.021(9)
C17 0.151(10) 0.250(13) 0.157(12) -0.006(10) 0.003(9) -0.023(10)
C18 0.172(11) 0.274(13) 0.169(13) -0.009(11) -0.011(10) -0.029(11)
C19 0.196(13) 0.296(16) 0.184(15) -0.003(13) -0.017(11) -0.034(13)
C20 0.26(2) 0.34(3) 0.24(2) 0.00(2) -0.027(19) 0.00(2)
C12' 0.098(11) 0.131(12) 0.140(12) 0.011(11) 0.006(10) -0.011(10)
C13' 0.110(10) 0.147(11) 0.134(11) 0.008(9) 0.010(9) -0.010(9)
C14' 0.115(10) 0.172(11) 0.129(11) -0.010(10) 0.009(9) -0.018(9)
C15' 0.125(11) 0.193(12) 0.139(12) -0.013(10) 0.018(10) -0.014(9)
C16' 0.144(10) 0.219(12) 0.150(12) -0.014(11) 0.005(10) -0.018(10)
C17' 0.154(11) 0.242(13) 0.158(12) -0.002(12) -0.001(11) -0.025(11)
C18' 0.170(11) 0.270(14) 0.170(13) -0.003(12) -0.007(11) -0.031(12)
C19' 0.199(13) 0.290(16) 0.191(15) -0.005(14) -0.016(13) -0.033(14)
C20' 0.23(2) 0.31(3) 0.22(2) 0.02(2) -0.05(2) 0.00(2)
N1 0.049(3) 0.063(3) 0.040(3) 0.005(2) 0.007(2) 0.004(2)
O1 0.0572(19) 0.0177(16) 0.0342(18) 0.0047(15) 0.0021(14) -0.0021(15)
O2 0.066(2) 0.050(2) 0.0390(19) 0.0005(16) 0.0175(17) -0.0062(17)
O3 0.048(2) 0.043(2) 0.051(2) -0.0037(16) 0.0002(15) -0.0043(16)
O4 0.074(2) 0.081(3) 0.042(2) -0.014(2) 0.0035(19) 0.015(2)
O5 0.055(2) 0.143(4) 0.050(2) 0.014(3) -0.003(2) 0.013(2)
O6 0.067(3) 0.112(4) 0.118(4) 0.021(3) 0.007(3) -0.002(3)
O7 0.151(6) 0.120(5) 0.249(8) -0.005(5) -0.044(5) 0.033(5)

loop_
_atom_type_symbol
_atom_type_description
_atom_type_scat_dispersion_real
_atom_type_scat_dispersion_imag
_atom_type_scat_source
C C 0.0033 0.0016 'International Tables Vol C Tables 4.2.6.8 and 6.1.1.4'
H H 0.0000 0.0000 'International Tables Vol C Tables 4.2.6.8 and 6.1.1.4'
N N 0.0061 0.0033 'International Tables Vol C Tables 4.2.6.8 and 6.1.1.4'
O O 0.0106 0.0060 'International Tables Vol C Tables 4.2.6.8 and 6.1.1.4'

loop_
_geom_angle_atom_site_label_1
_geom_angle_atom_site_label_2
_geom_angle_atom_site_label_3
_geom_angle
O2 C1 C8 112.0(3)
O2 C1 C2 113.1(3)
C8 C1 C2 101.4(3)
O2 C1 H1 110.0
C8 C1 H1 110.0
C2 C1 H1 110.0
O3 C2 C3 113.5(3)
O3 C2 C1 113.4(3)
C3 C2 C1 101.6(3)
O3 C2 H2 109.4
C3 C2 H2 109.4
C1 C2 H2 109.4
O1 C3 C2 102.7(3)
O1 C3 C4 101.0(3)
C2 C3 C4 109.9(3)
O1 C3 H3 114.0
C2 C3 H3 114.0
C4 C3 H3 114.0
C5 C4 C3 111.4(4)
C5 C4 C7 104.5(3)
C3 C4 C7 102.4(3)
C5 C4 H4 112.6
C3 C4 H4 112.6
C7 C4 H4 112.6
O4 C5 N1 123.7(5)
O4 C5 C4 126.6(4)
N1 C5 C4 109.6(4)
O5 C6 N1 124.3(5)
O5 C6 C7 126.5(5)
N1 C6 C7 109.3(4)
C6 C7 C8 112.8(4)
C6 C7 C4 104.2(4)
C8 C7 C4 101.0(3)
C6 C7 H7 112.6
C8 C7 H7 112.6
C4 C7 H7 112.6
O1 C8 C1 102.5(3)
O1 C8 C7 102.4(3)
C1 C8 C7 109.9(4)
O1 C8 H8 113.7
C1 C8 H8 113.7
C7 C8 H8 113.7
N1 C9 C10 110.5(5)
N1 C9 H9A 109.6
C10 C9 H9A 109.6
N1 C9 H9B 109.6
C10 C9 H9B 109.6
H9A C9 H9B 108.1
O6 C10 C9 110.6(5)
O6 C10 H10A 109.5
C9 C10 H10A 109.5
O6 C10 H10B 109.5
C9 C10 H10B 109.5
H10A C10 H10B 108.1
O7 C11 O6 122.0(9)
O7 C11 C12 124.5(12)
O6 C11 C12 113.3(11)
O7 C11 C12' 120.0(16)
O6 C11 C12' 116.6(15)
C12 C11 C12' 17(2)
C11 C12 C13 116.3(17)
C11 C12 H12A 108.2
C13 C12 H12A 108.2
C11 C12 H12B 108.2
C13 C12 H12B 108.2
H12A C12 H12B 107.4
C14 C13 C12 112.0(19)
C14 C13 H13A 109.2
C12 C13 H13A 109.2
C14 C13 H13B 109.2
C12 C13 H13B 109.2
H13A C13 H13B 107.9
C15 C14 C13 124(2)
C15 C14 H14A 106.3
C13 C14 H14A 106.3
C15 C14 H14B 106.3
C13 C14 H14B 106.3
H14A C14 H14B 106.4
C14 C15 C16 123(2)
C14 C15 H15A 106.5
C16 C15 H15A 106.5
C14 C15 H15B 106.5
C16 C15 H15B 106.5
H15A C15 H15B 106.5
C17 C16 C15 122(2)
C17 C16 H16A 106.9
C15 C16 H16A 106.9
C17 C16 H16B 106.9
C15 C16 H16B 106.9
H16A C16 H16B 106.7
C16 C17 C18 112.6(19)
C16 C17 H17A 109.1
C18 C17 H17A 109.1
C16 C17 H17B 109.1
C18 C17 H17B 109.1
H17A C17 H17B 107.8
C17 C18 C19 107(2)
C17 C18 H18A 110.4
C19 C18 H18A 110.4
C17 C18 H18B 110.4
C19 C18 H18B 110.4
H18A C18 H18B 108.6
C20 C19 C18 95(2)
C20 C19 H19A 112.7
C18 C19 H19A 112.7
C20 C19 H19B 112.7
C18 C19 H19B 112.7
H19A C19 H19B 110.1
C11 C12' C13' 114(2)
C11 C12' H12C 108.7
C13' C12' H12C 108.7
C11 C12' H12D 108.7
C13' C12' H12D 108.7
H12C C12' H12D 107.6
C14' C13' C12' 110(2)
C14' C13' H13C 109.6
C12' C13' H13C 109.6
C14' C13' H13D 109.6
C12' C13' H13D 109.6
H13C C13' H13D 108.1
C15' C14' C13' 126(3)
C15' C14' H14C 105.8
C13' C14' H14C 105.8
C15' C14' H14D 105.8
C13' C14' H14D 105.8
H14C C14' H14D 106.2
C14' C15' C16' 115(3)
C14' C15' H15C 108.6
C16' C15' H15C 108.6
C14' C15' H15D 108.6
C16' C15' H15D 108.6
H15C C15' H15D 107.6
C17' C16' C15' 130(3)
C17' C16' H16C 104.8
C15' C16' H16C 104.8
C17' C16' H16D 104.8
C15' C16' H16D 104.8
H16C C16' H16D 105.8
C16' C17' C18' 133(3)
C16' C17' H17C 104.1
C18' C17' H17C 104.1
C16' C17' H17D 104.1
C18' C17' H17D 104.1
H17C C17' H17D 105.5
C17' C18' C19' 106(3)
C17' C18' H18C 110.6
C19' C18' H18C 110.6
C17' C18' H18D 110.6
C19' C18' H18D 110.6
H18C C18' H18D 108.7
C20' C19' C18' 112(3)
C20' C19' H19C 109.1
C18' C19' H19C 109.1
C20' C19' H19D 109.1
C18' C19' H19D 109.1
H19C C19' H19D 107.9
C19' C20' H20D 109.5
C19' C20' H20E 109.5
H20D C20' H20E 109.5
C19' C20' H20F 109.5
H20D C20' H20F 109.5
H20E C20' H20F 109.5
C5 N1 C6 112.3(4)
C5 N1 C9 122.8(4)
C6 N1 C9 124.9(4)
C3 O1 C8 96.0(3)
C1 O2 H2A 109.5
C2 O3 H3A 109.5
C11 O6 C10 114.9(6)

loop_
_geom_bond_atom_site_label_1
_geom_bond_atom_site_label_2
_geom_bond_distance
C1 O2 1.420(5)
C1 C8 1.511(6)
C1 C2 1.558(6)
C1 H1 0.9800
C2 O3 1.411(5)
C2 C3 1.509(5)
C2 H2 0.9800
C3 O1 1.452(5)
C3 C4 1.530(6)
C3 H3 0.9800
C4 C5 1.500(6)
C4 C7 1.540(6)
C4 H4 0.9800
C5 O4 1.217(5)
C5 N1 1.363(6)
C6 O5 1.210(5)
C6 N1 1.388(6)
C6 C7 1.498(6)
C7 C8 1.525(6)
C7 H7 0.9800
C8 O1 1.454(5)
C8 H8 0.9800
C9 N1 1.454(6)
C9 C10 1.511(8)
C9 H9A 0.9700
C9 H9B 0.9700
C10 O6 1.463(7)
C10 H10A 0.9700
C10 H10B 0.9700
C11 O7 1.213(9)
C11 O6 1.299(9)
C11 C12 1.483(16)
C11 C12' 1.523(18)
C12 C13 1.519(18)
C12 H12A 0.9700
C12 H12B 0.9700
C13 C14 1.506(17)
C13 H13A 0.9700
C13 H13B 0.9700
C14 C15 1.422(15)
C14 H14A 0.9700
C14 H14B 0.9700
C15 C16 1.520(17)
C15 H15A 0.9700
C15 H15B 0.9700
C16 C17 1.459(16)
C16 H16A 0.9700
C16 H16B 0.9700
C17 C18 1.518(18)
C17 H17A 0.9700
C17 H17B 0.9700
C18 C19 1.556(18)
C18 H18A 0.9700
C18 H18B 0.9700
C19 C20 1.537(19)
C19 H19A 0.9700
C19 H19B 0.9700
C20 H20A 0.9600
C20 H20B 0.9600
C20 H20C 0.9600
C12' C13' 1.53(2)
C12' H12C 0.9700
C12' H12D 0.9700
C13' C14' 1.504(19)
C13' H13C 0.9700
C13' H13D 0.9700
C14' C15' 1.457(18)
C14' H14C 0.9700
C14' H14D 0.9700
C15' C16' 1.516(19)
C15' H15C 0.9700
C15' H15D 0.9700
C16' C17' 1.479(18)
C16' H16C 0.9700
C16' H16D 0.9700
C17' C18' 1.508(19)
C17' H17C 0.9700
C17' H17D 0.9700
C18' C19' 1.54(2)
C18' H18C 0.9700
C18' H18D 0.9700
C19' C20' 1.53(2)
C19' H19C 0.9700
C19' H19D 0.9700
C20' H20D 0.9600
C20' H20E 0.9600
C20' H20F 0.9600
O2 H2A 0.8200
O3 H3A 0.8200

loop_
_geom_hbond_atom_site_label_D
_geom_hbond_atom_site_label_H
_geom_hbond_atom_site_label_A
_geom_hbond_distance_DH
_geom_hbond_distance_HA
_geom_hbond_distance_DA
_geom_hbond_angle_DHA
_geom_hbond_site_symmetry_A
C1 H1 O1 0.98 2.48 3.252(5) 135.9 1_545
C1 H1 O4 0.98 2.54 3.226(5) 126.9 4_565
C2 H2 O1 0.98 2.56 3.304(5) 132.3 1_545
C3 H3 O3 0.98 2.58 3.517(5) 159.6 3_666
C7 H7 O4 0.98 2.61 3.276(5) 125.6 4_565
C8 H8 O4 0.98 2.52 3.344(6) 142.0 4_575
C12 H12A O7 0.97 2.30 3.02(2) 130.4 1_545
C12' H12C O7 0.97 2.53 3.35(4) 141.7 1_545
O2 H2A O3 0.82 2.04 2.792(4) 151.4 2_655
O3 H3A O2 0.82 2.03 2.783(4) 151.9 2_655

loop_
_geom_torsion_atom_site_label_1
_geom_torsion_atom_site_label_2
_geom_torsion_atom_site_label_3
_geom_torsion_atom_site_label_4
_geom_torsion
O2 C1 C2 O3 -2.3(5)
C8 C1 C2 O3 -122.5(4)
O2 C1 C2 C3 119.7(4)
C8 C1 C2 C3 -0.4(4)
O3 C2 C3 O1 87.7(4)
C1 C2 C3 O1 -34.3(4)
O3 C2 C3 C4 -165.5(3)
C1 C2 C3 C4 72.5(4)
O1 C3 C4 C5 -75.3(4)
C2 C3 C4 C5 176.7(3)
O1 C3 C4 C7 35.9(4)
C2 C3 C4 C7 -72.0(4)
C3 C4 C5 O4 -66.7(6)
C7 C4 C5 O4 -176.6(5)
C3 C4 C5 N1 112.2(4)
C7 C4 C5 N1 2.4(5)
O5 C6 C7 C8 71.2(6)
N1 C6 C7 C8 -107.8(4)
O5 C6 C7 C4 179.9(5)
N1 C6 C7 C4 0.9(5)
C5 C4 C7 C6 -1.9(4)
C3 C4 C7 C6 -118.2(4)
C5 C4 C7 C8 115.2(4)
C3 C4 C7 C8 -1.0(4)
O2 C1 C8 O1 -85.9(4)
C2 C1 C8 O1 35.0(4)
O2 C1 C8 C7 165.8(3)
C2 C1 C8 C7 -73.3(4)
C6 C7 C8 O1 76.4(4)
C4 C7 C8 O1 -34.3(4)
C6 C7 C8 C1 -175.3(4)
C4 C7 C8 C1 74.0(4)
N1 C9 C10 O6 -58.2(6)
O7 C11 C12 C13 18(3)
O6 C11 C12 C13 -167.7(19)
C12' C11 C12 C13 -63(6)
C11 C12 C13 C14 -165.5(18)
C12 C13 C14 C15 156(2)
C13 C14 C15 C16 140(4)
C14 C15 C16 C17 -170(2)
C15 C16 C17 C18 -142(4)
C16 C17 C18 C19 -165(2)
C17 C18 C19 C20 174(3)
O7 C11 C12' C13' -49(4)
O6 C11 C12' C13' 144(3)
C12 C11 C12' C13' 61(5)
C11 C12' C13' C14' 166(3)
C12' C13' C14' C15' -155(3)
C13' C14' C15' C16' -116(5)
C14' C15' C16' C17' 178(3)
C15' C16' C17' C18' 99(8)
C16' C17' C18' C19' 164(4)
C17' C18' C19' C20' 167(4)
O4 C5 N1 C6 177.1(5)
C4 C5 N1 C6 -1.9(5)
O4 C5 N1 C9 -3.1(7)
C4 C5 N1 C9 178.0(4)
O5 C6 N1 C5 -178.4(5)
C7 C6 N1 C5 0.6(5)
O5 C6 N1 C9 1.7(8)
C7 C6 N1 C9 -179.3(4)
C10 C9 N1 C5 -85.1(6)
C10 C9 N1 C6 94.8(6)
C2 C3 O1 C8 56.3(3)
C4 C3 O1 C8 -57.3(3)
C1 C8 O1 C3 -56.5(3)
C7 C8 O1 C3 57.4(3)
O7 C11 O6 C10 -6.3(11)
C12 C11 O6 C10 179.3(13)
C12' C11 O6 C10 160.7(17)
C9 C10 O6 C11 -86.3(7)
